data_4328424
loop_
_publ_author_name
'Javier A. Cabeza'
'Pablo Garc\'ia-\'Alvarez'
'Diego Polo'

_publ_section_title
;
 Synthesis of Mixed Tin-Ruthenium and Tin-Germanium-Ruthenium Carbonyl
 Clusters from [Ru3(CO)12] and Diaminometalenes (M = Sn, Ge)
;
_journal_name_full 'Inorganic Chemistry'
_journal_page_first 2569
_journal_page_last 2576
_journal_paper_doi 10.1021/ic202532u
_journal_volume 51
_journal_year 2012
_chemical_formula_moiety 'C49 H98 Ge N6 O9 Ru3 Si8 Sn2, 0.5(C6 H14)'
_chemical_formula_sum 'C52 H105 Ge N6 O9 Ru3 Si8 Sn2'
_chemical_formula_weight 1796.32
_chemical_name_systematic
;
 ?
;
_space_group_IT_number 2
_symmetry_cell_setting triclinic
_symmetry_space_group_name_Hall '-P 1'
_symmetry_space_group_name_H-M 'P -1'
_atom_sites_solution_hydrogens geom
_atom_sites_solution_primary direct
_atom_sites_solution_secondary difmap
_audit_creation_method SHELXL-97
_cell_angle_alpha 104.017(2)
_cell_angle_beta 93.241(2)
_cell_angle_gamma 94.865(2)
_cell_formula_units_Z 2
_cell_length_a 11.7533(3)
_cell_length_b 14.3899(4)
_cell_length_c 23.7850(6)
_cell_measurement_reflns_used 16917
_cell_measurement_temperature 100(2)
_cell_measurement_theta_max 73.7992
_cell_measurement_theta_min 3.1792
_cell_volume 3876.51(18)
_computing_cell_refinement
;
CrysAlisPro, Oxford Diffraction Ltd.,
Version 1.171.34.36 (release 02-08-2010 CrysAlis171 .NET)
(compiled Aug  2 2010,13:00:58)
;
_computing_data_collection
;
CrysAlisPro, Oxford Diffraction Ltd.,
Version 1.171.34.36 (release 02-08-2010 CrysAlis171 .NET)
(compiled Aug  2 2010,13:00:58)
;
_computing_data_reduction
;
CrysAlisPro, Oxford Diffraction Ltd.,
Version 1.171.34.36 (release 02-08-2010 CrysAlis171 .NET)
(compiled Aug  2 2010,13:00:58)
;
_computing_molecular_graphics 'PLATON (Spek, 2008)'
_computing_publication_material 'SHELXL-97 (Sheldrick, 2008)'
_computing_structure_refinement 'SHELXL-97 (Sheldrick, 2008)'
_computing_structure_solution 'SIR-97 (Giacovazzo, 1999)'
_diffrn_ambient_temperature 100(2)
_diffrn_measured_fraction_theta_full 0.981
_diffrn_measured_fraction_theta_max 0.981
_diffrn_measurement_device_type 'Xcalibur, Onyx, Nova'
_diffrn_radiation_monochromator mirror
_diffrn_radiation_source 'Nova (Cu) X-ray Source'
_diffrn_radiation_type CuK\a
_diffrn_radiation_wavelength 1.54180
_diffrn_reflns_av_R_equivalents 0.0564
_diffrn_reflns_av_sigmaI/netI 0.0630
_diffrn_reflns_limit_h_max 14
_diffrn_reflns_limit_h_min -13
_diffrn_reflns_limit_k_max 17
_diffrn_reflns_limit_k_min -17
_diffrn_reflns_limit_l_max 20
_diffrn_reflns_limit_l_min -28
_diffrn_reflns_number 26287
_diffrn_reflns_theta_full 67.49
_diffrn_reflns_theta_max 67.49
_diffrn_reflns_theta_min 3.18
_exptl_absorpt_coefficient_mu 11.669
_exptl_absorpt_correction_T_max 1.00000
_exptl_absorpt_correction_T_min 0.43630
_exptl_absorpt_correction_type multi-scan
_exptl_absorpt_process_details
;
CrysAlisPro, Oxford Diffraction Ltd.,
Version 1.171.34.36 (release 02-08-2010 CrysAlis171 .NET)
(compiled Aug  2 2010,13:00:58)
empirical absorption correction using spherical harmonics,
 implemented in SCALE3 ABSPACK scaling algorithm.
;
_exptl_crystal_colour dark-green
_exptl_crystal_density_diffrn 1.539
_exptl_crystal_description fragment
_exptl_crystal_F_000 1814
_exptl_crystal_size_max 0.1102
_exptl_crystal_size_mid 0.0741
_exptl_crystal_size_min 0.0457
_refine_diff_density_max 1.240
_refine_diff_density_min -1.542
_refine_diff_density_rms 0.146
_refine_ls_extinction_method none
_refine_ls_goodness_of_fit_ref 1.005
_refine_ls_hydrogen_treatment constr
_refine_ls_matrix_type full
_refine_ls_number_parameters 761
_refine_ls_number_reflns 13691
_refine_ls_number_restraints 0
_refine_ls_restrained_S_all 1.005
_refine_ls_R_factor_all 0.0475
_refine_ls_R_factor_gt 0.0397
_refine_ls_shift/su_max 0.001
_refine_ls_shift/su_mean 0.000
_refine_ls_structure_factor_coef Fsqd
_refine_ls_weighting_details 'calc w=1/[\s^2^(Fo^2^)+(0.0512P)^2^+0.0000P] where P=(Fo^2^+2Fc^2^)/3'
_refine_ls_weighting_scheme calc
_refine_ls_wR_factor_gt 0.0962
_refine_ls_wR_factor_ref 0.1010
_reflns_number_gt 11767
_reflns_number_total 13691
_reflns_threshold_expression >2\s(I)
_cod_data_source_file ic202532u_si_001.cif
_cod_data_source_block dp81
_cod_database_code 4328424

loop_
_symmetry_equiv_pos_as_xyz
'x, y, z'
'-x, -y, -z'

loop_
_atom_site_label
_atom_site_type_symbol
_atom_site_fract_x
_atom_site_fract_y
_atom_site_fract_z
_atom_site_U_iso_or_equiv
_atom_site_adp_type
_atom_site_occupancy
_atom_site_symmetry_multiplicity
_atom_site_calc_flag
_atom_site_refinement_flags
C1 C 0.0305(4) 0.6170(4) 0.0779(2) 0.0206(10) Uani 1 1 d .
H1A H -0.0001 0.5903 0.1093 0.025 Uiso 1 1 calc R
H1B H 0.0096 0.5680 0.0408 0.025 Uiso 1 1 calc R
C2 C -0.0306(4) 0.7075(4) 0.0756(2) 0.0236(10) Uani 1 1 d .
C3 C -0.1598(5) 0.6765(4) 0.0748(3) 0.0388(14) Uani 1 1 d .
H3A H -0.2034 0.7308 0.0725 0.058 Uiso 1 1 calc R
H3B H -0.1751 0.6564 0.1104 0.058 Uiso 1 1 calc R
H3C H -0.1830 0.6226 0.0409 0.058 Uiso 1 1 calc R
C4 C 0.0055(5) 0.7893(4) 0.1296(2) 0.0326(12) Uani 1 1 d .
H4A H 0.0879 0.8084 0.1307 0.049 Uiso 1 1 calc R
H4B H -0.0111 0.7675 0.1645 0.049 Uiso 1 1 calc R
H4C H -0.0370 0.8445 0.1281 0.049 Uiso 1 1 calc R
C5 C -0.0103(6) 0.7418(5) 0.0211(3) 0.0426(16) Uani 1 1 d .
H5A H -0.0506 0.7989 0.0218 0.064 Uiso 1 1 calc R
H5B H -0.0392 0.6906 -0.0133 0.064 Uiso 1 1 calc R
H5C H 0.0720 0.7580 0.0196 0.064 Uiso 1 1 calc R
C6 C 0.2273(4) 0.6240(4) 0.0416(2) 0.0212(10) Uani 1 1 d .
C7 C 0.1929(5) 0.6000(4) -0.0170(2) 0.0257(11) Uani 1 1 d .
H7 H 0.1137 0.5897 -0.0296 0.031 Uiso 1 1 calc R
C8 C 0.2747(5) 0.5909(4) -0.0577(2) 0.0316(12) Uani 1 1 d .
H8 H 0.2511 0.5742 -0.0980 0.038 Uiso 1 1 calc R
C9 C 0.3903(5) 0.6060(4) -0.0394(2) 0.0327(13) Uani 1 1 d .
H9 H 0.4454 0.5996 -0.0675 0.039 Uiso 1 1 calc R
C10 C 0.4263(4) 0.6306(4) 0.0193(2) 0.0270(11) Uani 1 1 d .
H10 H 0.5058 0.6407 0.0314 0.032 Uiso 1 1 calc R
C11 C 0.3463(4) 0.6404(4) 0.0605(2) 0.0216(10) Uani 1 1 d .
C12 C 0.4837(4) 0.6860(4) 0.1497(2) 0.0219(10) Uani 1 1 d .
H12A H 0.5376 0.6510 0.1239 0.026 Uiso 1 1 calc R
H12B H 0.4865 0.6629 0.1857 0.026 Uiso 1 1 calc R
C13 C 0.5269(4) 0.7949(4) 0.1659(2) 0.0269(11) Uani 1 1 d .
C14 C 0.4430(5) 0.8536(4) 0.2016(2) 0.0317(12) Uani 1 1 d .
H14A H 0.4739 0.9215 0.2131 0.048 Uiso 1 1 calc R
H14B H 0.4308 0.8303 0.2365 0.048 Uiso 1 1 calc R
H14C H 0.3699 0.8470 0.1784 0.048 Uiso 1 1 calc R
C15 C 0.6417(5) 0.8065(5) 0.2024(3) 0.0387(14) Uani 1 1 d .
H15A H 0.6734 0.8742 0.2122 0.058 Uiso 1 1 calc R
H15B H 0.6954 0.7668 0.1800 0.058 Uiso 1 1 calc R
H15C H 0.6296 0.7860 0.2381 0.058 Uiso 1 1 calc R
C16 C 0.5456(5) 0.8324(4) 0.1116(3) 0.0346(13) Uani 1 1 d .
H16A H 0.4734 0.8221 0.0872 0.052 Uiso 1 1 calc R
H16B H 0.6036 0.7975 0.0896 0.052 Uiso 1 1 calc R
H16C H 0.5717 0.9013 0.1233 0.052 Uiso 1 1 calc R
C17 C -0.0779(5) 0.0583(4) 0.2217(3) 0.0328(12) Uani 1 1 d .
H17A H -0.0718 0.0167 0.1829 0.049 Uiso 1 1 calc R
H17B H -0.1557 0.0481 0.2333 0.049 Uiso 1 1 calc R
H17C H -0.0229 0.0427 0.2497 0.049 Uiso 1 1 calc R
C18 C -0.0781(4) 0.2517(4) 0.2951(2) 0.0241(10) Uani 1 1 d .
H18A H -0.0329 0.2285 0.3238 0.036 Uiso 1 1 calc R
H18B H -0.1598 0.2390 0.2997 0.036 Uiso 1 1 calc R
H18C H -0.0583 0.3211 0.3010 0.036 Uiso 1 1 calc R
C19 C -0.1554(4) 0.2181(4) 0.1686(2) 0.0277(11) Uani 1 1 d .
H19A H -0.1455 0.2874 0.1712 0.042 Uiso 1 1 calc R
H19B H -0.2324 0.2003 0.1788 0.042 Uiso 1 1 calc R
H19C H -0.1455 0.1824 0.1288 0.042 Uiso 1 1 calc R
C20 C 0.0161(5) 0.0649(4) 0.0853(2) 0.0304(12) Uani 1 1 d .
H20A H -0.0467 0.0379 0.1037 0.046 Uiso 1 1 calc R
H20B H 0.0440 0.0134 0.0560 0.046 Uiso 1 1 calc R
H20C H -0.0115 0.1134 0.0667 0.046 Uiso 1 1 calc R
C21 C 0.2398(5) 0.1774(4) 0.0999(2) 0.0293(11) Uani 1 1 d .
H21A H 0.2036 0.2250 0.0835 0.044 Uiso 1 1 calc R
H21B H 0.2634 0.1271 0.0683 0.044 Uiso 1 1 calc R
H21C H 0.3070 0.2090 0.1258 0.044 Uiso 1 1 calc R
C22 C 0.2037(5) 0.0261(4) 0.1680(2) 0.0288(11) Uani 1 1 d .
H22A H 0.2689 0.0554 0.1960 0.043 Uiso 1 1 calc R
H22B H 0.2304 -0.0195 0.1350 0.043 Uiso 1 1 calc R
H22C H 0.1475 -0.0079 0.1868 0.043 Uiso 1 1 calc R
C23 C 0.5061(4) 0.3058(4) 0.1642(2) 0.0247(11) Uani 1 1 d .
H23A H 0.5088 0.2531 0.1294 0.037 Uiso 1 1 calc R
H23B H 0.5772 0.3490 0.1701 0.037 Uiso 1 1 calc R
H23C H 0.4408 0.3418 0.1589 0.037 Uiso 1 1 calc R
C24 C 0.5250(5) 0.1274(4) 0.2010(2) 0.0319(12) Uani 1 1 d .
H24A H 0.5308 0.0959 0.2332 0.048 Uiso 1 1 calc R
H24B H 0.5983 0.1281 0.1833 0.048 Uiso 1 1 calc R
H24C H 0.4645 0.0919 0.1718 0.048 Uiso 1 1 calc R
C25 C 0.6045(4) 0.3229(4) 0.2859(2) 0.0281(11) Uani 1 1 d .
H25A H 0.5856 0.3890 0.3006 0.042 Uiso 1 1 calc R
H25B H 0.6781 0.3240 0.2685 0.042 Uiso 1 1 calc R
H25C H 0.6099 0.2914 0.3180 0.042 Uiso 1 1 calc R
C26 C 0.4383(5) 0.1211(4) 0.3294(2) 0.0292(12) Uani 1 1 d .
H26A H 0.4143 0.0646 0.2973 0.044 Uiso 1 1 calc R
H26B H 0.4292 0.1041 0.3665 0.044 Uiso 1 1 calc R
H26C H 0.5188 0.1429 0.3272 0.044 Uiso 1 1 calc R
C27 C 0.1979(4) 0.1703(4) 0.3311(2) 0.0261(11) Uani 1 1 d .
H27A H 0.1463 0.2209 0.3335 0.039 Uiso 1 1 calc R
H27B H 0.1963 0.1465 0.3663 0.039 Uiso 1 1 calc R
H27C H 0.1731 0.1172 0.2970 0.039 Uiso 1 1 calc R
C28 C 0.3911(4) 0.3193(4) 0.3910(2) 0.0246(11) Uani 1 1 d .
H28A H 0.4668 0.3504 0.3873 0.037 Uiso 1 1 calc R
H28B H 0.3944 0.2923 0.4251 0.037 Uiso 1 1 calc R
H28C H 0.3352 0.3669 0.3957 0.037 Uiso 1 1 calc R
C29 C -0.1503(4) 0.5117(3) 0.3771(2) 0.0239(10) Uani 1 1 d .
H29A H -0.1762 0.4818 0.3363 0.036 Uiso 1 1 calc R
H29B H -0.1990 0.4844 0.4024 0.036 Uiso 1 1 calc R
H29C H -0.0708 0.4995 0.3846 0.036 Uiso 1 1 calc R
C30 C -0.2829(4) 0.6567(4) 0.3418(2) 0.0297(12) Uani 1 1 d .
H30A H -0.3037 0.7229 0.3521 0.045 Uiso 1 1 calc R
H30B H -0.3486 0.6123 0.3451 0.045 Uiso 1 1 calc R
H30C H -0.2607 0.6412 0.3017 0.045 Uiso 1 1 calc R
C31 C -0.2018(4) 0.6789(4) 0.4692(2) 0.0271(11) Uani 1 1 d .
H31A H -0.1447 0.6605 0.4951 0.041 Uiso 1 1 calc R
H31B H -0.2769 0.6454 0.4715 0.041 Uiso 1 1 calc R
H31C H -0.2058 0.7486 0.4812 0.041 Uiso 1 1 calc R
C32 C -0.1610(5) 0.8885(4) 0.4314(3) 0.0347(13) Uani 1 1 d .
H32A H -0.2357 0.8505 0.4205 0.052 Uiso 1 1 calc R
H32B H -0.1678 0.9547 0.4287 0.052 Uiso 1 1 calc R
H32C H -0.1353 0.8886 0.4713 0.052 Uiso 1 1 calc R
C33 C 0.0804(4) 0.9163(4) 0.4035(2) 0.0269(11) Uani 1 1 d .
H33A H 0.1098 0.9130 0.4423 0.040 Uiso 1 1 calc R
H33B H 0.0646 0.9824 0.4045 0.040 Uiso 1 1 calc R
H33C H 0.1377 0.8968 0.3757 0.040 Uiso 1 1 calc R
C34 C -0.1054(5) 0.8447(4) 0.3067(2) 0.0305(12) Uani 1 1 d .
H34A H -0.0445 0.8311 0.2804 0.046 Uiso 1 1 calc R
H34B H -0.1258 0.9102 0.3093 0.046 Uiso 1 1 calc R
H34C H -0.1729 0.7985 0.2919 0.046 Uiso 1 1 calc R
C35 C 0.0921(4) 0.6001(3) 0.48964(19) 0.0213(10) Uani 1 1 d .
H35A H 0.0310 0.5964 0.4592 0.032 Uiso 1 1 calc R
H35B H 0.0582 0.5926 0.5252 0.032 Uiso 1 1 calc R
H35C H 0.1413 0.5486 0.4768 0.032 Uiso 1 1 calc R
C36 C 0.2974(5) 0.7054(4) 0.5575(2) 0.0306(12) Uani 1 1 d .
H36A H 0.3369 0.6494 0.5403 0.046 Uiso 1 1 calc R
H36B H 0.2651 0.6965 0.5932 0.046 Uiso 1 1 calc R
H36C H 0.3518 0.7635 0.5668 0.046 Uiso 1 1 calc R
C37 C 0.0884(5) 0.8124(4) 0.5417(2) 0.0305(12) Uani 1 1 d .
H37A H 0.1341 0.8752 0.5529 0.046 Uiso 1 1 calc R
H37B H 0.0611 0.7956 0.5765 0.046 Uiso 1 1 calc R
H37C H 0.0226 0.8155 0.5152 0.046 Uiso 1 1 calc R
C38 C 0.4851(4) 0.7569(4) 0.4538(2) 0.0263(11) Uani 1 1 d .
H38A H 0.4779 0.7200 0.4833 0.039 Uiso 1 1 calc R
H38B H 0.5525 0.8043 0.4647 0.039 Uiso 1 1 calc R
H38C H 0.4937 0.7131 0.4161 0.039 Uiso 1 1 calc R
C39 C 0.3714(4) 0.8886(4) 0.3913(2) 0.0229(10) Uani 1 1 d .
H39A H 0.3303 0.8513 0.3547 0.034 Uiso 1 1 calc R
H39B H 0.4530 0.8992 0.3857 0.034 Uiso 1 1 calc R
H39C H 0.3404 0.9508 0.4035 0.034 Uiso 1 1 calc R
C40 C 0.3572(4) 0.9205(4) 0.5170(2) 0.0292(11) Uani 1 1 d .
H40A H 0.3011 0.9650 0.5117 0.044 Uiso 1 1 calc R
H40B H 0.4340 0.9554 0.5251 0.044 Uiso 1 1 calc R
H40C H 0.3385 0.8932 0.5497 0.044 Uiso 1 1 calc R
C41 C 0.4409(6) 0.9886(5) 0.0082(3) 0.0467(16) Uani 1 1 d .
H41A H 0.3918 1.0371 0.0000 0.056 Uiso 1 1 calc R
H41B H 0.4438 0.9935 0.0505 0.056 Uiso 1 1 calc R
C42 C 0.3866(6) 0.8882(5) -0.0244(3) 0.0451(15) Uani 1 1 d .
H42A H 0.3778 0.8848 -0.0665 0.054 Uiso 1 1 calc R
H42B H 0.4384 0.8399 -0.0186 0.054 Uiso 1 1 calc R
C43 C 0.2728(6) 0.8641(6) -0.0043(3) 0.0529(17) Uani 1 1 d .
H43A H 0.2828 0.8560 0.0354 0.079 Uiso 1 1 calc R
H43B H 0.2360 0.8042 -0.0302 0.079 Uiso 1 1 calc R
H43C H 0.2247 0.9164 -0.0048 0.079 Uiso 1 1 calc R
C103 C 0.0825(4) 0.4345(3) 0.1520(2) 0.0186(10) Uani 1 1 d .
C101 C 0.3930(4) 0.5011(3) 0.2213(2) 0.0179(9) Uani 1 1 d .
C102 C 0.2883(4) 0.4248(3) 0.1130(2) 0.0189(9) Uani 1 1 d .
C203 C 0.0248(4) 0.6432(3) 0.23234(19) 0.0184(9) Uani 1 1 d .
C201 C 0.3460(4) 0.6878(3) 0.28699(19) 0.0166(9) Uani 1 1 d .
C202 C 0.1824(4) 0.8020(4) 0.2621(2) 0.0208(10) Uani 1 1 d .
C303 C 0.0118(4) 0.4673(3) 0.2689(2) 0.0176(9) Uani 1 1 d .
C301 C 0.3226(4) 0.5197(3) 0.3403(2) 0.0179(9) Uani 1 1 d .
C302 C 0.1272(4) 0.4296(3) 0.3643(2) 0.0182(9) Uani 1 1 d .
Ge1 Ge 0.23913(4) 0.63061(4) 0.15545(2) 0.01480(11) Uani 1 1 d .
N1 N 0.1562(3) 0.6305(3) 0.08758(16) 0.0163(8) Uani 1 1 d .
N2 N 0.3694(3) 0.6607(3) 0.12135(16) 0.0185(8) Uani 1 1 d .
N3 N 0.0923(3) 0.2096(3) 0.19954(16) 0.0183(8) Uani 1 1 d .
N4 N 0.3565(3) 0.2590(3) 0.25974(16) 0.0179(8) Uani 1 1 d .
N5 N -0.0363(3) 0.7142(3) 0.38236(16) 0.0181(8) Uani 1 1 d .
N6 N 0.2284(3) 0.7413(3) 0.44037(17) 0.0178(8) Uani 1 1 d .
O103 O -0.0050(3) 0.4083(3) 0.12790(16) 0.0289(8) Uani 1 1 d .
O101 O 0.4865(3) 0.5138(2) 0.23898(16) 0.0255(8) Uani 1 1 d .
O102 O 0.3181(3) 0.3981(3) 0.06707(14) 0.0294(8) Uani 1 1 d .
O203 O -0.0709(3) 0.6311(3) 0.21900(16) 0.0273(8) Uani 1 1 d .
O201 O 0.4399(3) 0.7019(2) 0.30459(15) 0.0230(7) Uani 1 1 d .
O202 O 0.1816(3) 0.8811(2) 0.26342(15) 0.0267(8) Uani 1 1 d .
O303 O -0.0785(3) 0.4497(3) 0.24594(15) 0.0255(8) Uani 1 1 d .
O301 O 0.4142(3) 0.5340(3) 0.36092(16) 0.0281(8) Uani 1 1 d .
O302 O 0.1059(3) 0.3903(2) 0.40025(14) 0.0249(8) Uani 1 1 d .
Ru1 Ru 0.23680(3) 0.47353(2) 0.187156(14) 0.01345(8) Uani 1 1 d .
Ru2 Ru 0.18729(3) 0.66790(2) 0.256566(14) 0.01339(8) Uani 1 1 d .
Ru3 Ru 0.16538(3) 0.49287(2) 0.306233(14) 0.01314(8) Uani 1 1 d .
Si1 Si -0.04601(11) 0.18785(10) 0.22002(6) 0.0204(3) Uani 1 1 d .
Si2 Si 0.13549(11) 0.12232(9) 0.14170(5) 0.0193(3) Uani 1 1 d .
Si3 Si 0.34692(11) 0.22044(10) 0.32421(5) 0.0194(3) Uani 1 1 d .
Si4 Si 0.48967(10) 0.25461(9) 0.22953(5) 0.0181(3) Uani 1 1 d .
Si5 Si -0.15956(10) 0.64491(9) 0.39238(5) 0.0183(3) Uani 1 1 d .
Si6 Si -0.05422(11) 0.83390(10) 0.38066(6) 0.0216(3) Uani 1 1 d .
Si7 Si 0.17872(11) 0.71869(10) 0.50443(5) 0.0202(3) Uani 1 1 d .
Si8 Si 0.35329(10) 0.82059(9) 0.44877(5) 0.0187(3) Uani 1 1 d .
Sn1 Sn 0.21609(2) 0.32431(2) 0.235032(12) 0.01328(7) Uani 1 1 d .
Sn2 Sn 0.12631(2) 0.67140(2) 0.364909(12) 0.01301(7) Uani 1 1 d .

loop_
_atom_site_aniso_label
_atom_site_aniso_U_11
_atom_site_aniso_U_22
_atom_site_aniso_U_33
_atom_site_aniso_U_23
_atom_site_aniso_U_13
_atom_site_aniso_U_12
C1 0.021(2) 0.023(2) 0.019(2) 0.005(2) 0.0019(19) 0.006(2)
C2 0.024(2) 0.027(3) 0.022(2) 0.008(2) 0.003(2) 0.008(2)
C3 0.031(3) 0.041(3) 0.043(3) 0.003(3) 0.003(3) 0.020(3)
C4 0.044(3) 0.019(3) 0.033(3) 0.002(2) -0.004(3) 0.008(2)
C5 0.048(4) 0.052(4) 0.041(3) 0.028(3) 0.014(3) 0.028(3)
C6 0.024(2) 0.022(2) 0.019(2) 0.005(2) 0.007(2) 0.008(2)
C7 0.029(3) 0.029(3) 0.021(2) 0.008(2) 0.006(2) 0.003(2)
C8 0.032(3) 0.047(3) 0.019(2) 0.012(2) 0.009(2) 0.007(3)
C9 0.029(3) 0.049(4) 0.023(3) 0.010(3) 0.018(2) 0.008(3)
C10 0.023(2) 0.035(3) 0.026(3) 0.011(2) 0.011(2) 0.004(2)
C11 0.023(2) 0.027(3) 0.015(2) 0.005(2) 0.0050(19) 0.003(2)
C12 0.015(2) 0.027(3) 0.024(2) 0.009(2) 0.0020(19) 0.001(2)
C13 0.019(2) 0.030(3) 0.033(3) 0.015(2) 0.000(2) -0.007(2)
C14 0.033(3) 0.022(3) 0.039(3) 0.005(2) 0.010(2) 0.002(2)
C15 0.025(3) 0.044(4) 0.043(3) 0.008(3) -0.007(3) -0.007(3)
C16 0.032(3) 0.039(3) 0.038(3) 0.020(3) 0.005(2) -0.006(3)
C17 0.034(3) 0.025(3) 0.038(3) 0.006(2) 0.013(3) -0.004(2)
C18 0.020(2) 0.029(3) 0.025(2) 0.007(2) 0.008(2) 0.003(2)
C19 0.019(2) 0.035(3) 0.027(3) 0.003(2) 0.002(2) 0.006(2)
C20 0.029(3) 0.034(3) 0.025(3) 0.000(2) 0.003(2) 0.002(2)
C21 0.033(3) 0.032(3) 0.022(2) 0.004(2) 0.013(2) 0.000(2)
C22 0.032(3) 0.021(3) 0.034(3) 0.004(2) 0.004(2) 0.008(2)
C23 0.016(2) 0.034(3) 0.027(2) 0.011(2) 0.007(2) 0.007(2)
C24 0.033(3) 0.028(3) 0.038(3) 0.007(2) 0.017(2) 0.011(2)
C25 0.016(2) 0.040(3) 0.030(3) 0.011(2) 0.004(2) -0.001(2)
C26 0.030(3) 0.032(3) 0.032(3) 0.016(2) 0.007(2) 0.008(2)
C27 0.023(2) 0.033(3) 0.027(2) 0.014(2) 0.011(2) 0.003(2)
C28 0.024(2) 0.032(3) 0.019(2) 0.008(2) 0.005(2) 0.007(2)
C29 0.019(2) 0.021(2) 0.031(3) 0.004(2) 0.008(2) -0.003(2)
C30 0.022(2) 0.036(3) 0.033(3) 0.012(3) 0.004(2) 0.004(2)
C31 0.024(2) 0.032(3) 0.026(3) 0.005(2) 0.014(2) 0.003(2)
C32 0.034(3) 0.024(3) 0.051(3) 0.009(3) 0.023(3) 0.016(2)
C33 0.026(3) 0.023(3) 0.031(3) 0.006(2) 0.003(2) 0.003(2)
C34 0.028(3) 0.026(3) 0.039(3) 0.010(2) 0.003(2) 0.007(2)
C35 0.025(2) 0.027(3) 0.014(2) 0.007(2) 0.0051(19) 0.003(2)
C36 0.028(3) 0.039(3) 0.027(3) 0.016(2) 0.000(2) -0.003(2)
C37 0.033(3) 0.031(3) 0.027(3) 0.002(2) 0.014(2) 0.002(2)
C38 0.016(2) 0.035(3) 0.028(3) 0.007(2) 0.006(2) 0.006(2)
C39 0.019(2) 0.022(3) 0.026(2) 0.005(2) 0.005(2) -0.003(2)
C40 0.025(3) 0.030(3) 0.029(3) 0.002(2) 0.006(2) -0.004(2)
C41 0.050(4) 0.053(4) 0.040(3) 0.009(3) 0.015(3) 0.016(3)
C42 0.051(4) 0.049(4) 0.033(3) 0.007(3) 0.006(3) 0.004(3)
C43 0.047(4) 0.065(5) 0.045(4) 0.009(4) 0.007(3) 0.003(4)
C103 0.017(2) 0.018(2) 0.023(2) 0.008(2) 0.006(2) 0.0016(19)
C101 0.014(2) 0.019(2) 0.024(2) 0.010(2) 0.0096(19) 0.0005(18)
C102 0.017(2) 0.017(2) 0.021(2) 0.001(2) 0.0019(19) 0.0022(19)
C203 0.020(2) 0.020(2) 0.015(2) 0.0031(19) 0.0050(18) 0.0009(19)
C201 0.018(2) 0.017(2) 0.014(2) 0.0009(18) 0.0054(18) -0.0027(18)
C202 0.020(2) 0.024(3) 0.018(2) 0.004(2) 0.0023(19) 0.003(2)
C303 0.017(2) 0.014(2) 0.022(2) 0.0035(19) 0.0079(19) 0.0004(18)
C301 0.015(2) 0.017(2) 0.021(2) 0.0041(19) 0.0034(19) -0.0026(18)
C302 0.012(2) 0.018(2) 0.023(2) 0.001(2) 0.0022(18) 0.0049(18)
Ge1 0.0138(2) 0.0178(3) 0.0139(2) 0.0050(2) 0.00451(19) 0.0027(2)
N1 0.0180(19) 0.019(2) 0.0119(17) 0.0034(16) 0.0035(15) 0.0020(16)
N2 0.0152(18) 0.025(2) 0.0169(18) 0.0085(17) 0.0077(16) -0.0013(16)
N3 0.0162(18) 0.019(2) 0.0188(18) 0.0018(16) 0.0006(15) 0.0032(16)
N4 0.0168(18) 0.021(2) 0.0171(18) 0.0052(16) 0.0053(15) 0.0051(16)
N5 0.0122(17) 0.023(2) 0.0198(18) 0.0048(17) 0.0033(15) 0.0043(16)
N6 0.0118(17) 0.020(2) 0.0211(19) 0.0039(17) 0.0033(15) -0.0016(15)
O103 0.0194(18) 0.039(2) 0.0297(19) 0.0148(17) -0.0012(15) -0.0044(16)
O101 0.0175(18) 0.0239(18) 0.0354(19) 0.0078(16) 0.0031(15) 0.0013(14)
O102 0.033(2) 0.039(2) 0.0179(17) 0.0062(16) 0.0117(15) 0.0112(17)
O203 0.0175(18) 0.035(2) 0.0305(19) 0.0106(17) 0.0031(15) 0.0005(15)
O201 0.0183(17) 0.0249(18) 0.0244(17) 0.0037(15) 0.0018(14) 0.0011(14)
O202 0.0335(19) 0.0178(18) 0.0311(19) 0.0087(16) 0.0057(16) 0.0062(15)
O303 0.0170(17) 0.030(2) 0.0299(18) 0.0093(16) -0.0001(15) -0.0011(15)
O301 0.0197(18) 0.032(2) 0.035(2) 0.0137(17) 0.0019(16) 0.0010(15)
O302 0.0298(18) 0.0275(19) 0.0224(17) 0.0131(16) 0.0103(15) 0.0052(15)
Ru1 0.01235(16) 0.01576(17) 0.01325(15) 0.00409(13) 0.00501(13) 0.00308(13)
Ru2 0.01237(16) 0.01534(17) 0.01327(15) 0.00393(13) 0.00431(12) 0.00276(13)
Ru3 0.01149(16) 0.01568(17) 0.01312(15) 0.00391(13) 0.00471(12) 0.00284(13)
Si1 0.0144(6) 0.0219(7) 0.0244(6) 0.0045(6) 0.0046(5) -0.0004(5)
Si2 0.0193(6) 0.0187(6) 0.0187(6) 0.0010(5) 0.0048(5) 0.0033(5)
Si3 0.0175(6) 0.0241(7) 0.0195(6) 0.0087(5) 0.0043(5) 0.0065(5)
Si4 0.0139(5) 0.0198(6) 0.0215(6) 0.0053(5) 0.0057(5) 0.0037(5)
Si5 0.0122(5) 0.0237(7) 0.0203(6) 0.0062(5) 0.0058(5) 0.0041(5)
Si6 0.0165(6) 0.0215(7) 0.0278(7) 0.0050(6) 0.0072(5) 0.0073(5)
Si7 0.0192(6) 0.0242(7) 0.0167(6) 0.0046(5) 0.0034(5) 0.0003(5)
Si8 0.0136(5) 0.0218(7) 0.0191(6) 0.0021(5) 0.0044(5) 0.0006(5)
Sn1 0.01167(13) 0.01523(15) 0.01390(13) 0.00409(12) 0.00471(11) 0.00299(11)
Sn2 0.01062(13) 0.01551(15) 0.01326(13) 0.00288(12) 0.00447(11) 0.00305(11)

loop_
_atom_type_symbol
_atom_type_description
_atom_type_scat_dispersion_real
_atom_type_scat_dispersion_imag
_atom_type_scat_source
C C 0.0181 0.0091 'International Tables Vol C Tables 4.2.6.8 and 6.1.1.4'
H H 0.0000 0.0000 'International Tables Vol C Tables 4.2.6.8 and 6.1.1.4'
Ge Ge -1.0885 0.8855 'International Tables Vol C Tables 4.2.6.8 and 6.1.1.4'
N N 0.0311 0.0180 'International Tables Vol C Tables 4.2.6.8 and 6.1.1.4'
O O 0.0492 0.0322 'International Tables Vol C Tables 4.2.6.8 and 6.1.1.4'
Ru Ru 0.0552 3.2960 'International Tables Vol C Tables 4.2.6.8 and 6.1.1.4'
Si Si 0.2541 0.3302 'International Tables Vol C Tables 4.2.6.8 and 6.1.1.4'
Sn Sn 0.0259 5.4591 'International Tables Vol C Tables 4.2.6.8 and 6.1.1.4'

loop_
_geom_angle_atom_site_label_1
_geom_angle_atom_site_label_2
_geom_angle_atom_site_label_3
_geom_angle
_geom_angle_site_symmetry_1
N1 C1 C2 116.8(4) .
C5 C2 C4 110.0(5) .
C5 C2 C3 108.3(5) .
C4 C2 C3 109.1(5) .
C5 C2 C1 112.8(4) .
C4 C2 C1 110.9(4) .
C3 C2 C1 105.7(4) .
C7 C6 N1 126.7(5) .
C7 C6 C11 120.2(4) .
N1 C6 C11 113.0(4) .
C6 C7 C8 119.8(5) .
C9 C8 C7 120.2(5) .
C8 C9 C10 120.7(5) .
C11 C10 C9 120.0(5) .
C10 C11 N2 126.6(4) .
C10 C11 C6 119.1(4) .
N2 C11 C6 114.2(4) .
N2 C12 C13 115.9(4) .
C14 C13 C15 109.2(5) .
C14 C13 C16 109.0(4) .
C15 C13 C16 109.1(4) .
C14 C13 C12 110.9(4) .
C15 C13 C12 107.0(4) .
C16 C13 C12 111.6(4) .
C41 C41 C42 113.2(7) 2_675
C43 C42 C41 112.3(6) .
O103 C103 Ru1 175.2(4) .
O101 C101 Ru1 176.3(4) .
O102 C102 Ru1 177.4(4) .
O203 C203 Ru2 178.1(5) .
O201 C201 Ru2 178.1(4) .
O202 C202 Ru2 177.3(4) .
O303 C303 Ru3 178.2(4) .
O301 C301 Ru3 178.6(4) .
O302 C302 Ru3 178.7(4) .
N1 Ge1 N2 88.02(17) .
N1 Ge1 Ru2 130.92(12) .
N2 Ge1 Ru2 132.94(13) .
N1 Ge1 Ru1 118.27(12) .
N2 Ge1 Ru1 114.27(12) .
Ru2 Ge1 Ru1 73.773(17) .
C6 N1 C1 122.1(4) .
C6 N1 Ge1 111.0(3) .
C1 N1 Ge1 125.6(3) .
C11 N2 C12 123.0(4) .
C11 N2 Ge1 109.9(3) .
C12 N2 Ge1 126.3(3) .
Si1 N3 Si2 116.3(2) .
Si1 N3 Sn1 129.2(2) .
Si2 N3 Sn1 114.5(2) .
Si3 N4 Si4 116.6(2) .
Si3 N4 Sn1 115.71(19) .
Si4 N4 Sn1 127.0(2) .
Si5 N5 Si6 115.7(2) .
Si5 N5 Sn2 128.8(2) .
Si6 N5 Sn2 115.2(2) .
Si8 N6 Si7 116.1(2) .
Si8 N6 Sn2 129.4(2) .
Si7 N6 Sn2 114.45(19) .
C102 Ru1 C103 87.52(19) .
C102 Ru1 C101 90.79(19) .
C103 Ru1 C101 175.12(19) .
C102 Ru1 Ge1 83.84(14) .
C103 Ru1 Ge1 90.72(13) .
C101 Ru1 Ge1 93.65(13) .
C102 Ru1 Sn1 105.51(14) .
C103 Ru1 Sn1 87.99(13) .
C101 Ru1 Sn1 88.05(13) .
Ge1 Ru1 Sn1 170.488(18) .
C102 Ru1 Ru3 163.40(14) .
C103 Ru1 Ru3 93.08(13) .
C101 Ru1 Ru3 87.24(13) .
Ge1 Ru1 Ru3 112.729(17) .
Sn1 Ru1 Ru3 57.966(11) .
C102 Ru1 Ru2 135.42(14) .
C103 Ru1 Ru2 95.55(14) .
C101 Ru1 Ru2 88.87(14) .
Ge1 Ru1 Ru2 51.723(14) .
Sn1 Ru1 Ru2 119.030(14) .
Ru3 Ru1 Ru2 61.066(11) .
C202 Ru2 C201 91.9(2) .
C202 Ru2 C203 90.7(2) .
C201 Ru2 C203 174.57(18) .
C202 Ru2 Ge1 94.41(14) .
C201 Ru2 Ge1 92.37(13) .
C203 Ru2 Ge1 92.13(13) .
C202 Ru2 Sn2 96.65(14) .
C201 Ru2 Sn2 88.67(13) .
C203 Ru2 Sn2 86.32(13) .
Ge1 Ru2 Sn2 168.85(2) .
C202 Ru2 Ru1 148.79(14) .
C201 Ru2 Ru1 87.30(13) .
C203 Ru2 Ru1 92.87(14) .
Ge1 Ru2 Ru1 54.504(15) .
Sn2 Ru2 Ru1 114.502(14) .
C202 Ru2 Ru3 152.52(14) .
C201 Ru2 Ru3 87.03(13) .
C203 Ru2 Ru3 88.43(13) .
Ge1 Ru2 Ru3 113.077(18) .
Sn2 Ru2 Ru3 55.875(10) .
Ru1 Ru2 Ru3 58.633(11) .
C302 Ru3 C303 92.96(19) .
C302 Ru3 C301 89.65(19) .
C303 Ru3 C301 177.23(19) .
C302 Ru3 Sn2 97.05(14) .
C303 Ru3 Sn2 91.99(13) .
C301 Ru3 Sn2 88.61(14) .
C302 Ru3 Sn1 91.06(14) .
C303 Ru3 Sn1 88.33(13) .
C301 Ru3 Sn1 90.69(14) .
Sn2 Ru3 Sn1 171.857(15) .
C302 Ru3 Ru1 146.65(14) .
C303 Ru3 Ru1 84.70(13) .
C301 Ru3 Ru1 92.60(14) .
Sn2 Ru3 Ru1 116.255(14) .
Sn1 Ru3 Ru1 55.670(10) .
C302 Ru3 Ru2 152.90(14) .
C303 Ru3 Ru2 86.29(13) .
C301 Ru3 Ru2 91.81(13) .
Sn2 Ru3 Ru2 55.960(10) .
Sn1 Ru3 Ru2 115.970(13) .
Ru1 Ru3 Ru2 60.302(11) .
N3 Si1 C18 117.5(2) .
N3 Si1 C19 110.8(2) .
C18 Si1 C19 106.5(2) .
N3 Si1 C17 111.1(2) .
C18 Si1 C17 101.4(2) .
C19 Si1 C17 109.0(3) .
N3 Si2 C21 111.1(2) .
N3 Si2 C22 111.5(2) .
C21 Si2 C22 108.4(2) .
N3 Si2 C20 113.4(2) .
C21 Si2 C20 103.0(2) .
C22 Si2 C20 109.1(2) .
N4 Si3 C27 111.4(2) .
N4 Si3 C28 112.8(2) .
C27 Si3 C28 107.6(2) .
N4 Si3 C26 114.2(2) .
C27 Si3 C26 104.7(2) .
C28 Si3 C26 105.4(2) .
N4 Si4 C25 109.3(2) .
N4 Si4 C24 112.1(2) .
C25 Si4 C24 109.8(3) .
N4 Si4 C23 117.39(19) .
C25 Si4 C23 105.8(2) .
C24 Si4 C23 101.9(2) .
N5 Si5 C29 115.9(2) .
N5 Si5 C30 110.7(2) .
C29 Si5 C30 104.0(2) .
N5 Si5 C31 112.4(2) .
C29 Si5 C31 104.3(2) .
C30 Si5 C31 109.0(2) .
N5 Si6 C33 112.8(2) .
N5 Si6 C34 112.6(2) .
C33 Si6 C34 107.0(2) .
N5 Si6 C32 112.8(2) .
C33 Si6 C32 104.9(3) .
C34 Si6 C32 106.2(3) .
N6 Si7 C35 111.3(2) .
N6 Si7 C37 112.6(2) .
C35 Si7 C37 107.7(2) .
N6 Si7 C36 113.1(2) .
C35 Si7 C36 102.3(2) .
C37 Si7 C36 109.3(3) .
N6 Si8 C39 116.3(2) .
N6 Si8 C38 111.4(2) .
C39 Si8 C38 107.5(2) .
N6 Si8 C40 111.2(2) .
C39 Si8 C40 102.3(2) .
C38 Si8 C40 107.4(2) .
N3 Sn1 N4 104.10(15) .
N3 Sn1 Ru1 119.57(10) .
N4 Sn1 Ru1 123.02(11) .
N3 Sn1 Ru3 122.59(10) .
N4 Sn1 Ru3 118.78(11) .
Ru1 Sn1 Ru3 66.365(12) .
N6 Sn2 N5 103.70(15) .
N6 Sn2 Ru3 119.94(10) .
N5 Sn2 Ru3 124.21(11) .
N6 Sn2 Ru2 123.58(10) .
N5 Sn2 Ru2 115.37(10) .
Ru3 Sn2 Ru2 68.165(12) .

loop_
_geom_bond_atom_site_label_1
_geom_bond_atom_site_label_2
_geom_bond_distance
_geom_bond_site_symmetry_2
C1 N1 1.472(6) .
C1 C2 1.550(6) .
C2 C5 1.518(7) .
C2 C4 1.529(7) .
C2 C3 1.543(7) .
C6 C7 1.379(7) .
C6 N1 1.404(6) .
C6 C11 1.427(7) .
C7 C8 1.394(7) .
C8 C9 1.385(8) .
C9 C10 1.388(7) .
C10 C11 1.387(7) .
C11 N2 1.410(6) .
C12 N2 1.445(6) .
C12 C13 1.553(7) .
C13 C14 1.516(7) .
C13 C15 1.535(7) .
C13 C16 1.536(7) .
C17 Si1 1.880(5) .
C18 Si1 1.875(5) .
C19 Si1 1.875(5) .
C20 Si2 1.872(5) .
C21 Si2 1.864(5) .
C22 Si2 1.871(5) .
C23 Si4 1.887(5) .
C24 Si4 1.883(5) .
C25 Si4 1.876(5) .
C26 Si3 1.882(5) .
C27 Si3 1.868(5) .
C28 Si3 1.872(5) .
C29 Si5 1.876(5) .
C30 Si5 1.877(5) .
C31 Si5 1.881(5) .
C32 Si6 1.878(5) .
C33 Si6 1.865(5) .
C34 Si6 1.872(5) .
C35 Si7 1.857(5) .
C36 Si7 1.881(5) .
C37 Si7 1.871(5) .
C38 Si8 1.878(5) .
C39 Si8 1.875(5) .
C40 Si8 1.885(5) .
C41 C41 1.494(13) 2_675
C41 C42 1.530(9) .
C42 C43 1.487(9) .
C103 O103 1.137(6) .
C103 Ru1 1.931(5) .
C101 O101 1.138(6) .
C101 Ru1 1.934(5) .
C102 O102 1.151(6) .
C102 Ru1 1.888(5) .
C203 O203 1.139(6) .
C203 Ru2 1.940(5) .
C201 O201 1.141(6) .
C201 Ru2 1.935(5) .
C202 O202 1.132(6) .
C202 Ru2 1.909(5) .
C303 O303 1.145(6) .
C303 Ru3 1.931(5) .
C301 O301 1.139(6) .
C301 Ru3 1.944(5) .
C302 O302 1.161(6) .
C302 Ru3 1.883(5) .
Ge1 N1 1.837(4) .
Ge1 N2 1.841(4) .
Ge1 Ru2 2.4576(6) .
Ge1 Ru1 2.5488(6) .
N3 Si1 1.748(4) .
N3 Si2 1.755(4) .
N3 Sn1 2.081(4) .
N4 Si3 1.758(4) .
N4 Si4 1.759(4) .
N4 Sn1 2.091(4) .
N5 Si5 1.748(4) .
N5 Si6 1.763(4) .
N5 Sn2 2.091(4) .
N6 Si8 1.751(4) .
N6 Si7 1.754(4) .
N6 Sn2 2.086(4) .
Ru1 Sn1 2.6634(4) .
Ru1 Ru3 2.9547(5) .
Ru1 Ru2 3.0059(5) .
Ru2 Sn2 2.7035(4) .
Ru2 Ru3 3.0285(5) .
Ru3 Sn2 2.7008(4) .
Ru3 Sn1 2.7341(4) .
